data_4328885
loop_
_publ_author_name
'Christopher S. Letko'
'Thomas B. Rauchfuss'
'Xiaoyuan Zhou'
'Danielle L. Gray'

_publ_contact_author
; 
Danielle L. Gray 
University of Illinois 
School of Chemical Sciences, Box 59-1 
505 South Mathews Avenue 
Urbana, Illinois  61801 
USA 
;
_publ_contact_author_email dgray@illinois.edu
_publ_contact_author_fax '1  217 244 8068'
_publ_contact_author_phone '1  217 244 1708'
_publ_section_title
;
 Influence of Second Coordination Sphere Hydroxyl Groups on the Reactivity
 of Copper(I) Complexes
;
_journal_name_full 'Inorganic Chemistry'
_journal_page_first 4511
_journal_page_last 4520
_journal_paper_doi 10.1021/ic202207e
_journal_volume 51
_journal_year 2012
_chemical_formula_moiety 'C32 H12 B F24, 2 C H2 Cl2, C34 H26 Cu2 N6 O4'
_chemical_formula_sum 'C68 H42 B Cl4 Cu2 F24 N6 O4'
_chemical_formula_weight 1742.77
_chemical_name_systematic
; 
? 
;
_space_group_IT_number 2
_symmetry_cell_setting triclinic
_symmetry_space_group_name_Hall '-P 1'
_symmetry_space_group_name_H-M 'P -1'
_atom_sites_solution_hydrogens geom
_atom_sites_solution_primary direct
_atom_sites_solution_secondary difmap
_audit_creation_method SHELXL-97
_audit_update_record
; 
? 
;
_cell_angle_alpha 110.5200(10)
_cell_angle_beta 97.9040(10)
_cell_angle_gamma 106.5470(10)
_cell_formula_units_Z 2
_cell_length_a 14.1997(15)
_cell_length_b 15.3184(16)
_cell_length_c 18.6560(19)
_cell_measurement_reflns_used 9961
_cell_measurement_temperature 193(2)
_cell_measurement_theta_max 25.27
_cell_measurement_theta_min 2.24
_cell_volume 3513.5(6)
_computing_cell_refinement 'SAINT V7.68A (Bruker, 2005)'
_computing_data_collection 'APEX2 V2010.11-3 (Bruker, 2010)'
_computing_data_reduction
; 
SAINT V7.68A, XPREP V2005/2, SADABS V2007/4, TWINABS V2007/5 
(Bruker, 2005 & 2007) 
;
_computing_molecular_graphics
; 
SHELXTL V6.12 (Bruker, 2005), CrystalMaker v2.1.3 (CrystalMaker, 1994) 
;
_computing_publication_material 'XCIF V6.12 (Bruker, 2005)'
_computing_structure_refinement 'SHELXTL V6.12 (Bruker, 2005)'
_computing_structure_solution 'SHELXTL V6.12 (Bruker, 2005)'
_diffrn_ambient_temperature 193(2)
_diffrn_measured_fraction_theta_full 0.993
_diffrn_measured_fraction_theta_max 0.993
_diffrn_measurement_device 'Siemens Platform/ApexII CCD'
_diffrn_measurement_method 'profile data from \f and \w scans'
_diffrn_radiation_monochromator graphite
_diffrn_radiation_source 'normal-focus sealed tube'
_diffrn_radiation_type MoK\a
_diffrn_radiation_wavelength 0.71073
_diffrn_radiation_wavelength_id bm77pasq
_diffrn_reflns_av_R_equivalents 0.0282
_diffrn_reflns_av_sigmaI/netI 0.0259
_diffrn_reflns_limit_h_max 17
_diffrn_reflns_limit_h_min -17
_diffrn_reflns_limit_k_max 18
_diffrn_reflns_limit_k_min -18
_diffrn_reflns_limit_l_max 22
_diffrn_reflns_limit_l_min -22
_diffrn_reflns_number 53676
_diffrn_reflns_theta_full 25.51
_diffrn_reflns_theta_max 25.51
_diffrn_reflns_theta_min 1.50
_exptl_absorpt_coefficient_mu 0.875
_exptl_absorpt_correction_T_max 0.8691
_exptl_absorpt_correction_T_min 0.7599
_exptl_absorpt_correction_type integration
_exptl_absorpt_process_details 'SHELXTL/XPREP V2005/2 (Bruker, 2005)'
_exptl_crystal_colour colourless
_exptl_crystal_density_diffrn 1.647
_exptl_crystal_description prism
_exptl_crystal_F_000 1742
_exptl_crystal_id bm77pasq
_exptl_crystal_preparation
; 
The data crystal was mounted using oil (Parantone-N, Exxon) to a 
0.3 mm cryo-loop (Hampton Research) with the (2 -1 3) scattering 
planes roughly normal to the spindle axis. 
;
_exptl_crystal_size_max 0.544
_exptl_crystal_size_mid 0.350
_exptl_crystal_size_min 0.319
_platon_squeeze_details
; 
The electron count from the "squeeze" model is an underestimates 
of the electron count from the solvate molecules.  This could be 
because of the extreme disorder in the F atoms on the "BARF" 
counterion or because of partial occupancies of the solvate molecules. 
The electron count is more consistent with 2 DCM per unit cell and 
not the predicted 4 for the starting structure model. 
;
_refine_diff_density_max 0.459
_refine_diff_density_min -0.362
_refine_diff_density_rms 0.047
_refine_ls_extinction_method none
_refine_ls_goodness_of_fit_ref 1.034
_refine_ls_hydrogen_treatment noref
_refine_ls_matrix_type full
_refine_ls_number_parameters 1072
_refine_ls_number_reflns 13017
_refine_ls_number_restraints 1239
_refine_ls_restrained_S_all 1.272
_refine_ls_R_factor_all 0.0451
_refine_ls_R_factor_gt 0.0368
_refine_ls_shift/su_max 0.001
_refine_ls_shift/su_mean 0.000
_refine_ls_structure_factor_coef Fsqd
_refine_ls_weighting_details 'calc w=1/[\s^2^(Fo^2^)+(0.0366P)^2^+3.0161P] where P=(Fo^2^+2Fc^2^)/3'
_refine_ls_weighting_scheme calc
_refine_ls_wR_factor_gt 0.0902
_refine_ls_wR_factor_ref 0.0937
_reflns_number_gt 10878
_reflns_number_total 13017
_reflns_threshold_expression >2sigma(I)
_cod_data_source_file ic202207e_si_002_6.cif
_cod_data_source_block bm77pasq
_cod_original_sg_symbol_H-M 'P -1 '
_cod_database_code 4328885

loop_
_symmetry_equiv_pos_as_xyz
'x, y, z'
'-x, -y, -z'

loop_
_atom_site_label
_atom_site_type_symbol
_atom_site_fract_x
_atom_site_fract_y
_atom_site_fract_z
_atom_site_U_iso_or_equiv
_atom_site_adp_type
_atom_site_occupancy
_atom_site_symmetry_multiplicity
_atom_site_calc_flag
_atom_site_refinement_flags
_atom_site_disorder_assembly
_atom_site_disorder_group
Cu1 Cu 0.35306(3) 0.06449(2) 0.36583(2) 0.02896(10) Uani 1 1 d . . .
Cu2 Cu 0.26448(3) 0.12533(2) 0.46883(2) 0.02820(9) Uani 1 1 d . . .
N1 N 0.37227(17) -0.02776(16) 0.41024(13) 0.0280(5) Uani 1 1 d . . .
N2 N 0.48248(18) 0.06746(18) 0.31893(14) 0.0331(5) Uani 1 1 d . . .
N3 N 0.25941(18) -0.08069(17) 0.26072(14) 0.0317(5) Uani 1 1 d . . .
N4 N 0.08994(18) 0.06955(18) 0.42973(14) 0.0325(5) Uani 1 1 d . . .
N5 N 0.24816(17) 0.21927(17) 0.42562(14) 0.0290(5) Uani 1 1 d . . .
N6 N 0.25838(18) 0.21789(17) 0.58442(14) 0.0301(5) Uani 1 1 d . . .
O1 O 0.30923(15) 0.04479(14) 0.51211(11) 0.0305(4) Uani 1 1 d . . .
O2 O 0.53844(18) 0.23640(16) 0.34835(17) 0.0527(6) Uani 1 1 d . . .
H2O H 0.4778 0.2264 0.3507 0.079 Uiso 1 1 calc R . .
O3 O 0.34777(15) 0.17488(14) 0.34447(12) 0.0341(5) Uani 1 1 d . . .
O4 O 0.37768(17) 0.18261(16) 0.65546(12) 0.0404(5) Uani 1 1 d . . .
H4O H 0.3631 0.1358 0.6105 0.061 Uiso 1 1 calc R . .
C1 C 0.3462(2) -0.0239(2) 0.47773(16) 0.0280(6) Uani 1 1 d . . .
C2 C 0.3576(2) -0.0917(2) 0.50978(17) 0.0322(6) Uani 1 1 d . . .
H2 H 0.3406 -0.0877 0.5580 0.039 Uiso 1 1 calc R . .
C3 C 0.3938(2) -0.1638(2) 0.47058(18) 0.0351(7) Uani 1 1 d . . .
H3 H 0.4033 -0.2094 0.4921 0.042 Uiso 1 1 calc R . .
C4 C 0.4165(2) -0.1700(2) 0.39883(18) 0.0331(6) Uani 1 1 d . . .
H4 H 0.4402 -0.2206 0.3705 0.040 Uiso 1 1 calc R . .
C5 C 0.4043(2) -0.1020(2) 0.36990(17) 0.0296(6) Uani 1 1 d . . .
C6 C 0.4177(2) -0.1108(2) 0.28851(17) 0.0332(6) Uani 1 1 d . . .
H6 H 0.4408 -0.1684 0.2670 0.040 Uiso 1 1 calc R . .
C7 C 0.4981(2) -0.0201(2) 0.29048(17) 0.0325(6) Uani 1 1 d . . .
C8 C 0.5833(2) -0.0273(2) 0.26505(18) 0.0392(7) Uani 1 1 d . . .
H8 H 0.5928 -0.0895 0.2460 0.047 Uiso 1 1 calc R . .
C9 C 0.6551(3) 0.0583(3) 0.2677(2) 0.0466(8) Uani 1 1 d . . .
H9 H 0.7144 0.0549 0.2505 0.056 Uiso 1 1 calc R . .
C10 C 0.6399(3) 0.1468(3) 0.2953(2) 0.0488(8) Uani 1 1 d . . .
H10 H 0.6881 0.2059 0.2975 0.059 Uiso 1 1 calc R . .
C11 C 0.5522(2) 0.1487(2) 0.32024(19) 0.0398(7) Uani 1 1 d . . .
C12 C 0.3134(2) -0.1384(2) 0.23366(17) 0.0342(6) Uani 1 1 d . . .
C13 C 0.2734(3) -0.2229(3) 0.1631(2) 0.0501(9) Uani 1 1 d . . .
H13 H 0.3131 -0.2621 0.1441 0.060 Uiso 1 1 calc R . .
C14 C 0.1752(3) -0.2487(3) 0.1210(2) 0.0608(10) Uani 1 1 d . . .
H14 H 0.1472 -0.3048 0.0712 0.073 Uiso 1 1 calc R . .
C15 C 0.1170(3) -0.1937(3) 0.1508(2) 0.0497(8) Uani 1 1 d . . .
H15 H 0.0482 -0.2126 0.1230 0.060 Uiso 1 1 calc R . .
C16 C 0.1610(2) -0.1102(2) 0.22212(17) 0.0349(7) Uani 1 1 d . . .
C17 C 0.1010(2) -0.0540(2) 0.26529(18) 0.0359(7) Uani 1 1 d . . .
H17A H 0.0382 -0.0652 0.2274 0.043 Uiso 1 1 calc R . .
H17B H 0.1417 0.0184 0.2899 0.043 Uiso 1 1 calc R . .
C18 C 0.0727(2) -0.0894(2) 0.33022(18) 0.0358(7) Uani 1 1 d . . .
H18A H 0.0240 -0.1592 0.3052 0.043 Uiso 1 1 calc R . .
H18B H 0.1346 -0.0871 0.3637 0.043 Uiso 1 1 calc R . .
C19 C 0.0257(2) -0.0230(2) 0.38061(17) 0.0337(6) Uani 1 1 d . . .
C20 C -0.0787(2) -0.0503(3) 0.37156(19) 0.0413(7) Uani 1 1 d . . .
H20 H -0.1233 -0.1164 0.3376 0.050 Uiso 1 1 calc R . .
C21 C -0.1168(2) 0.0202(3) 0.4127(2) 0.0481(8) Uani 1 1 d . . .
H21 H -0.1876 0.0023 0.4090 0.058 Uiso 1 1 calc R . .
C22 C -0.0511(2) 0.1165(3) 0.4590(2) 0.0420(7) Uani 1 1 d . . .
H22 H -0.0761 0.1665 0.4864 0.050 Uiso 1 1 calc R . .
C23 C 0.0522(2) 0.1393(2) 0.46505(17) 0.0326(6) Uani 1 1 d . . .
C24 C 0.1272(2) 0.2465(2) 0.50615(18) 0.0348(7) Uani 1 1 d . . .
H24 H 0.0857 0.2902 0.5170 0.042 Uiso 1 1 calc R . .
C25 C 0.1851(2) 0.2702(2) 0.44826(18) 0.0332(6) Uani 1 1 d . . .
C26 C 0.1699(2) 0.3350(2) 0.4170(2) 0.0409(7) Uani 1 1 d . . .
H26 H 0.1256 0.3698 0.4333 0.049 Uiso 1 1 calc R . .
C27 C 0.2205(3) 0.3495(2) 0.3607(2) 0.0425(7) Uani 1 1 d . . .
H27 H 0.2120 0.3955 0.3392 0.051 Uiso 1 1 calc R . .
C28 C 0.2822(2) 0.2972(2) 0.33653(17) 0.0358(7) Uani 1 1 d . . .
H28 H 0.3170 0.3064 0.2982 0.043 Uiso 1 1 calc R . .
C29 C 0.2936(2) 0.2299(2) 0.36905(17) 0.0304(6) Uani 1 1 d . . .
C30 C 0.1953(2) 0.2702(2) 0.58514(18) 0.0335(6) Uani 1 1 d . . .
C31 C 0.1923(3) 0.3401(3) 0.6544(2) 0.0457(8) Uani 1 1 d . . .
H31 H 0.1480 0.3761 0.6534 0.055 Uiso 1 1 calc R . .
C32 C 0.2551(3) 0.3574(3) 0.7259(2) 0.0528(9) Uani 1 1 d . . .
H32 H 0.2542 0.4058 0.7743 0.063 Uiso 1 1 calc R . .
C33 C 0.3177(3) 0.3048(2) 0.72625(19) 0.0447(8) Uani 1 1 d . . .
H137 H 0.3607 0.3154 0.7746 0.054 Uiso 1 1 calc R . .
C34 C 0.3173(2) 0.2350(2) 0.65412(17) 0.0338(6) Uani 1 1 d . . .
B1 B 0.2542(3) 0.3980(2) 0.13770(19) 0.0310(7) Uani 1 1 d . . .
C101 C 0.1611(2) 0.4151(2) 0.17778(16) 0.0321(6) Uani 1 1 d . . .
C102 C 0.1648(2) 0.5117(2) 0.22128(17) 0.0338(6) Uani 1 1 d . . .
H10A H 0.2197 0.5666 0.2243 0.041 Uiso 1 1 calc R . .
C103 C 0.0919(2) 0.5308(2) 0.26017(17) 0.0370(7) Uani 1 1 d D A .
C104 C 0.0090(2) 0.4530(3) 0.25570(19) 0.0428(8) Uani 1 1 d . . .
H10B H -0.0408 0.4657 0.2829 0.051 Uiso 1 1 calc R . .
C105 C 0.0007(3) 0.3567(2) 0.2108(2) 0.0447(8) Uani 1 1 d . B .
C106 C 0.0749(2) 0.3383(2) 0.17255(19) 0.0401(7) Uani 1 1 d . . .
H10C H 0.0668 0.2711 0.1417 0.048 Uiso 1 1 calc R . .
C107 C 0.1024(2) 0.6359(3) 0.3073(2) 0.0535(9) Uani 1 1 d D . .
F1 F 0.1918(4) 0.6964(5) 0.3443(8) 0.096(4) Uani 0.429(11) 1 d PDU A 1
F2 F 0.0489(9) 0.6452(6) 0.3596(6) 0.088(3) Uani 0.429(11) 1 d PDU A 1
F3 F 0.0660(12) 0.6735(5) 0.2586(4) 0.115(5) Uani 0.429(11) 1 d PDU A 1
F1B F 0.1600(8) 0.6669(5) 0.3832(3) 0.115(3) Uani 0.571(11) 1 d PDU A 2
F2B F 0.0198(4) 0.6507(5) 0.3165(7) 0.101(3) Uani 0.571(11) 1 d PDU A 2
F3B F 0.1556(7) 0.7026(4) 0.2864(6) 0.090(3) Uani 0.571(11) 1 d PDU A 2
C108 C -0.0884(3) 0.2711(3) 0.2038(3) 0.0743(13) Uani 1 1 d D . .
F4 F -0.1185(5) 0.1944(4) 0.1363(5) 0.129(3) Uani 0.720(11) 1 d PDU B 1
F5 F -0.0647(5) 0.2369(7) 0.2582(6) 0.163(4) Uani 0.720(11) 1 d PDU B 1
F6 F -0.1684(3) 0.2934(3) 0.2161(5) 0.100(2) Uani 0.720(11) 1 d PDU B 1
F4B F -0.1634(11) 0.2531(15) 0.1427(12) 0.145(8) Uani 0.280(11) 1 d PDU B 2
F5B F -0.0749(11) 0.1880(7) 0.1866(12) 0.087(5) Uani 0.280(11) 1 d PDU B 2
F6B F -0.1235(16) 0.2856(11) 0.2658(9) 0.126(7) Uani 0.280(11) 1 d PDU B 2
F11 F 0.67466(17) 0.3827(2) 0.27803(14) 0.0739(7) Uani 1 1 d D . .
F12 F 0.6353(2) 0.3889(2) 0.16626(16) 0.0846(8) Uani 1 1 d D . .
F13 F 0.5557(2) 0.26183(19) 0.18574(17) 0.0856(8) Uani 1 1 d D . .
F14 F 0.40350(17) 0.57609(19) 0.45212(12) 0.0760(7) Uani 1 1 d D . .
F15 F 0.51988(17) 0.68401(13) 0.43520(12) 0.0552(5) Uani 1 1 d D . .
F16 F 0.55683(19) 0.58334(15) 0.47818(12) 0.0663(6) Uani 1 1 d D . .
F21 F 0.5185(12) 0.7408(10) 0.1167(18) 0.078(5) Uani 0.48(6) 1 d PDU C 1
F22 F 0.5655(6) 0.6167(16) 0.0783(13) 0.053(3) Uani 0.48(6) 1 d PDU C 1
F23 F 0.5075(11) 0.665(2) -0.0062(14) 0.081(4) Uani 0.48(6) 1 d PDU C 1
F21B F 0.5214(9) 0.7324(8) 0.1346(9) 0.053(3) Uani 0.52(6) 1 d PDU C 2
F22B F 0.5642(6) 0.6140(14) 0.0639(16) 0.066(4) Uani 0.52(6) 1 d PDU C 2
F23B F 0.5035(11) 0.6957(18) 0.0109(12) 0.079(4) Uani 0.52(6) 1 d PDU C 2
F24 F 0.1435(7) 0.5763(9) -0.0993(8) 0.140(5) Uani 0.467(11) 1 d PDU D 1
F25 F 0.0411(4) 0.4890(9) -0.0613(4) 0.075(3) Uani 0.467(11) 1 d PDU D 1
F26 F 0.1068(7) 0.4212(9) -0.1447(4) 0.113(4) Uani 0.467(11) 1 d PDU D 1
F24B F 0.0886(7) 0.5725(7) -0.0617(3) 0.104(4) Uani 0.533(11) 1 d PDU D 2
F25B F 0.0431(6) 0.4189(7) -0.0978(6) 0.123(4) Uani 0.533(11) 1 d PDU D 2
F26B F 0.1465(4) 0.4941(8) -0.1457(3) 0.072(2) Uani 0.533(11) 1 d PDU D 2
F31 F 0.156(2) -0.0577(8) 0.0421(7) 0.098(4) Uani 0.46(3) 1 d PDU E 1
F32 F 0.2229(10) 0.0545(9) 0.1567(6) 0.089(4) Uani 0.46(3) 1 d PDU E 1
F33 F 0.0699(8) 0.0204(14) 0.1115(11) 0.100(4) Uani 0.46(3) 1 d PDU E 1
F31B F 0.0974(12) -0.0617(6) 0.0381(5) 0.093(3) Uani 0.54(3) 1 d PDU E 2
F32B F 0.2408(8) 0.0289(13) 0.1285(12) 0.131(5) Uani 0.54(3) 1 d PDU E 2
F33B F 0.1042(14) 0.0476(9) 0.1430(9) 0.110(4) Uani 0.54(3) 1 d PDU E 2
F34 F 0.28383(18) 0.1310(2) -0.15149(14) 0.0899(9) Uani 1 1 d D . .
F35 F 0.13336(18) 0.02642(15) -0.18628(12) 0.0643(6) Uani 1 1 d D . .
F36 F 0.1571(2) 0.17610(17) -0.16973(12) 0.0741(7) Uani 1 1 d D . .
C111 C 0.3580(2) 0.4278(2) 0.20691(16) 0.0309(6) Uani 1 1 d . . .
C112 C 0.4322(2) 0.3857(2) 0.18825(18) 0.0353(7) Uani 1 1 d . . .
H11A H 0.4214 0.3403 0.1352 0.042 Uiso 1 1 calc R . .
C113 C 0.5208(2) 0.4080(2) 0.24449(19) 0.0375(7) Uani 1 1 d . . .
C114 C 0.5398(2) 0.4727(2) 0.32232(18) 0.0382(7) Uani 1 1 d . . .
H11B H 0.5994 0.4866 0.3609 0.046 Uiso 1 1 calc R . .
C115 C 0.4689(2) 0.5168(2) 0.34264(17) 0.0335(6) Uani 1 1 d . . .
C116 C 0.3811(2) 0.4952(2) 0.28596(16) 0.0307(6) Uani 1 1 d . . .
H11C H 0.3349 0.5278 0.3017 0.037 Uiso 1 1 calc R . .
C117 C 0.5955(3) 0.3597(3) 0.2182(2) 0.0504(9) Uani 1 1 d . . .
C118 C 0.4870(2) 0.5883(2) 0.42629(18) 0.0400(7) Uani 1 1 d . . .
C121 C 0.2762(2) 0.4685(2) 0.08831(16) 0.0311(6) Uani 1 1 d . . .
C122 C 0.3728(2) 0.5314(2) 0.09505(16) 0.0325(6) Uani 1 1 d . . .
H12A H 0.4295 0.5386 0.1331 0.039 Uiso 1 1 calc R . .
C123 C 0.3888(2) 0.5843(2) 0.04757(17) 0.0353(7) Uani 1 1 d D C .
C124 C 0.3085(2) 0.5756(2) -0.00877(17) 0.0383(7) Uani 1 1 d . . .
H12B H 0.3194 0.6112 -0.0414 0.046 Uiso 1 1 calc R . .
C125 C 0.2117(2) 0.5136(2) -0.01657(16) 0.0364(7) Uani 1 1 d D D .
C126 C 0.1960(2) 0.4627(2) 0.03208(17) 0.0342(6) Uani 1 1 d . . .
H12C H 0.1284 0.4228 0.0270 0.041 Uiso 1 1 calc R . .
C127 C 0.4938(3) 0.6538(3) 0.0607(2) 0.0479(8) Uani 1 1 d . . .
C128 C 0.1243(3) 0.4997(2) -0.07976(19) 0.0497(9) Uani 1 1 d D . .
C131 C 0.2239(2) 0.2804(2) 0.07631(17) 0.0333(6) Uani 1 1 d . . .
C132 C 0.2048(3) 0.2052(2) 0.10427(19) 0.0410(7) Uani 1 1 d . . .
H13B H 0.2099 0.2235 0.1593 0.049 Uiso 1 1 calc R . .
C133 C 0.1787(3) 0.1054(2) 0.0554(2) 0.0456(8) Uani 1 1 d . E .
C134 C 0.1731(3) 0.0756(2) -0.0250(2) 0.0446(8) Uani 1 1 d . . .
H13C H 0.1555 0.0072 -0.0589 0.053 Uiso 1 1 calc R . .
C135 C 0.1937(2) 0.1480(2) -0.05380(17) 0.0359(7) Uani 1 1 d . . .
C136 C 0.2184(2) 0.2481(2) -0.00465(17) 0.0333(6) Uani 1 1 d . . .
H13D H 0.2319 0.2961 -0.0268 0.040 Uiso 1 1 calc R . .
C137 C 0.1566(3) 0.0294(3) 0.0903(2) 0.0686(12) Uani 1 1 d D . .
C138 C 0.1921(3) 0.1197(3) -0.13975(19) 0.0462(8) Uani 1 1 d . . .

loop_
_atom_site_aniso_label
_atom_site_aniso_U_11
_atom_site_aniso_U_22
_atom_site_aniso_U_33
_atom_site_aniso_U_23
_atom_site_aniso_U_13
_atom_site_aniso_U_12
Cu1 0.0334(2) 0.02875(18) 0.03205(18) 0.01591(15) 0.01537(15) 0.01414(15)
Cu2 0.03129(19) 0.03030(18) 0.03157(18) 0.01684(15) 0.01358(15) 0.01552(15)
N1 0.0276(12) 0.0287(12) 0.0309(12) 0.0140(10) 0.0117(10) 0.0106(10)
N2 0.0349(14) 0.0331(13) 0.0360(13) 0.0164(11) 0.0162(11) 0.0132(11)
N3 0.0366(14) 0.0303(12) 0.0299(12) 0.0133(10) 0.0117(11) 0.0118(11)
N4 0.0296(13) 0.0360(13) 0.0398(13) 0.0212(11) 0.0129(11) 0.0139(11)
N5 0.0302(12) 0.0284(12) 0.0327(12) 0.0155(10) 0.0109(10) 0.0114(10)
N6 0.0309(13) 0.0308(12) 0.0332(13) 0.0149(10) 0.0144(10) 0.0125(10)
O1 0.0362(11) 0.0347(10) 0.0314(10) 0.0177(9) 0.0162(9) 0.0196(9)
O2 0.0480(14) 0.0365(12) 0.0848(18) 0.0293(12) 0.0371(14) 0.0162(11)
O3 0.0402(12) 0.0346(11) 0.0401(11) 0.0222(9) 0.0205(9) 0.0179(9)
O4 0.0443(13) 0.0473(13) 0.0330(11) 0.0147(10) 0.0090(10) 0.0243(11)
C1 0.0241(14) 0.0286(14) 0.0323(14) 0.0124(12) 0.0087(12) 0.0104(12)
C2 0.0336(16) 0.0349(15) 0.0334(15) 0.0182(13) 0.0121(13) 0.0132(13)
C3 0.0364(17) 0.0339(16) 0.0431(17) 0.0216(14) 0.0104(14) 0.0165(13)
C4 0.0308(15) 0.0291(15) 0.0417(16) 0.0135(13) 0.0122(13) 0.0143(13)
C5 0.0269(14) 0.0295(14) 0.0353(15) 0.0140(12) 0.0134(12) 0.0108(12)
C6 0.0393(17) 0.0313(15) 0.0362(15) 0.0146(13) 0.0191(13) 0.0178(13)
C7 0.0363(16) 0.0352(15) 0.0313(15) 0.0152(12) 0.0151(13) 0.0154(13)
C8 0.0423(18) 0.0432(17) 0.0413(17) 0.0195(14) 0.0210(15) 0.0213(15)
C9 0.0395(18) 0.055(2) 0.058(2) 0.0286(17) 0.0289(17) 0.0216(16)
C10 0.0419(19) 0.049(2) 0.069(2) 0.0335(18) 0.0297(18) 0.0157(16)
C11 0.0406(18) 0.0398(17) 0.0466(18) 0.0223(15) 0.0203(15) 0.0154(15)
C12 0.0386(17) 0.0327(15) 0.0349(15) 0.0148(13) 0.0168(13) 0.0133(13)
C13 0.051(2) 0.0443(19) 0.0462(19) 0.0058(16) 0.0168(17) 0.0196(17)
C14 0.060(2) 0.050(2) 0.045(2) -0.0057(17) 0.0054(18) 0.0155(19)
C15 0.043(2) 0.0452(19) 0.0458(19) 0.0082(16) 0.0038(16) 0.0111(16)
C16 0.0363(17) 0.0332(15) 0.0354(16) 0.0157(13) 0.0102(13) 0.0102(13)
C17 0.0320(16) 0.0379(16) 0.0376(16) 0.0169(13) 0.0074(13) 0.0112(13)
C18 0.0323(16) 0.0317(15) 0.0433(17) 0.0175(13) 0.0108(13) 0.0085(13)
C19 0.0318(16) 0.0368(16) 0.0370(16) 0.0225(13) 0.0109(13) 0.0084(13)
C20 0.0332(17) 0.0472(19) 0.0448(18) 0.0252(15) 0.0148(14) 0.0061(14)
C21 0.0293(17) 0.064(2) 0.060(2) 0.0343(19) 0.0215(16) 0.0142(16)
C22 0.0357(17) 0.054(2) 0.0510(19) 0.0288(17) 0.0225(15) 0.0222(16)
C23 0.0320(16) 0.0405(16) 0.0361(15) 0.0231(13) 0.0136(13) 0.0166(13)
C24 0.0342(16) 0.0380(16) 0.0455(17) 0.0227(14) 0.0188(14) 0.0211(14)
C25 0.0312(15) 0.0331(15) 0.0401(16) 0.0182(13) 0.0114(13) 0.0133(13)
C26 0.0413(18) 0.0417(17) 0.0525(19) 0.0257(15) 0.0164(15) 0.0231(15)
C27 0.0478(19) 0.0422(18) 0.0505(19) 0.0304(16) 0.0144(16) 0.0197(16)
C28 0.0403(17) 0.0373(16) 0.0343(15) 0.0210(13) 0.0106(13) 0.0119(14)
C29 0.0291(15) 0.0274(14) 0.0326(15) 0.0133(12) 0.0062(12) 0.0069(12)
C30 0.0323(16) 0.0339(15) 0.0421(17) 0.0193(13) 0.0178(13) 0.0144(13)
C31 0.049(2) 0.0469(19) 0.050(2) 0.0186(16) 0.0233(17) 0.0270(16)
C32 0.062(2) 0.050(2) 0.0435(19) 0.0093(16) 0.0228(18) 0.0244(18)
C33 0.049(2) 0.0471(19) 0.0357(17) 0.0135(15) 0.0143(15) 0.0176(16)
C34 0.0327(16) 0.0354(16) 0.0353(15) 0.0162(13) 0.0137(13) 0.0109(13)
B1 0.0358(18) 0.0315(17) 0.0275(16) 0.0139(13) 0.0104(14) 0.0117(14)
C101 0.0327(16) 0.0363(16) 0.0273(14) 0.0158(12) 0.0049(12) 0.0104(13)
C102 0.0299(15) 0.0374(16) 0.0343(15) 0.0169(13) 0.0084(13) 0.0097(13)
C103 0.0332(16) 0.0414(17) 0.0355(16) 0.0148(14) 0.0085(13) 0.0137(14)
C104 0.0345(17) 0.052(2) 0.0447(18) 0.0200(16) 0.0184(15) 0.0161(15)
C105 0.0381(18) 0.0436(19) 0.0512(19) 0.0207(16) 0.0170(16) 0.0089(15)
C106 0.0391(18) 0.0369(17) 0.0420(17) 0.0160(14) 0.0128(14) 0.0098(14)
C107 0.044(2) 0.051(2) 0.057(2) 0.0100(18) 0.0178(18) 0.0180(18)
F1 0.034(3) 0.055(4) 0.129(8) -0.027(5) 0.016(4) 0.001(3)
F2 0.099(7) 0.072(4) 0.095(6) 0.016(4) 0.070(5) 0.039(4)
F3 0.181(10) 0.050(4) 0.093(5) 0.016(3) -0.018(6) 0.052(5)
F1B 0.149(7) 0.066(4) 0.076(4) -0.003(3) -0.005(4) 0.020(4)
F2B 0.043(3) 0.063(3) 0.161(7) -0.001(4) 0.037(4) 0.026(2)
F3B 0.122(7) 0.047(3) 0.131(6) 0.043(4) 0.083(5) 0.041(4)
C108 0.066(3) 0.060(3) 0.096(4) 0.030(3) 0.042(3) 0.014(2)
F4 0.094(4) 0.065(3) 0.145(5) -0.021(3) 0.069(4) -0.027(3)
F5 0.127(5) 0.158(6) 0.221(8) 0.149(6) 0.033(5) -0.010(4)
F6 0.050(2) 0.070(3) 0.166(6) 0.031(3) 0.060(3) 0.0083(19)
F4B 0.102(9) 0.119(11) 0.178(13) 0.065(10) 0.015(8) -0.006(7)
F5B 0.081(8) 0.043(6) 0.133(11) 0.038(6) 0.047(7) 0.004(5)
F6B 0.126(11) 0.107(9) 0.133(10) 0.041(7) 0.105(9) 0.002(6)
F11 0.0581(14) 0.1098(19) 0.0740(15) 0.0399(14) 0.0197(12) 0.0552(14)
F12 0.0950(19) 0.139(2) 0.0877(18) 0.0750(18) 0.0673(16) 0.0819(18)
F13 0.0804(17) 0.0670(16) 0.110(2) 0.0195(15) 0.0299(16) 0.0468(14)
F14 0.0609(14) 0.0866(17) 0.0404(11) -0.0004(11) 0.0231(11) -0.0017(12)
F15 0.0745(14) 0.0347(10) 0.0529(12) 0.0157(9) 0.0113(10) 0.0202(10)
F16 0.0921(17) 0.0527(12) 0.0405(11) 0.0110(9) -0.0118(11) 0.0309(12)
F21 0.070(5) 0.046(4) 0.093(8) 0.018(5) 0.028(5) -0.004(4)
F22 0.036(5) 0.077(6) 0.050(5) 0.033(4) 0.014(3) 0.017(4)
F23 0.058(5) 0.124(9) 0.066(6) 0.062(7) 0.026(4) 0.008(5)
F21B 0.053(4) 0.038(3) 0.050(4) 0.010(3) 0.013(3) 0.002(3)
F22B 0.048(5) 0.062(5) 0.081(9) 0.019(5) 0.034(4) 0.016(4)
F23B 0.068(5) 0.089(7) 0.078(6) 0.063(5) 0.011(4) -0.009(4)
F24 0.114(6) 0.158(8) 0.172(9) 0.142(8) -0.019(6) 0.015(5)
F25 0.041(3) 0.143(8) 0.069(4) 0.059(5) 0.020(3) 0.051(4)
F26 0.087(6) 0.154(8) 0.049(4) -0.020(4) -0.013(4) 0.065(6)
F24B 0.127(6) 0.121(6) 0.058(3) -0.001(3) -0.014(3) 0.100(5)
F25B 0.086(5) 0.116(6) 0.131(7) 0.092(6) -0.049(4) -0.029(4)
F26B 0.058(3) 0.140(6) 0.031(2) 0.038(3) 0.018(2) 0.047(4)
F31 0.186(11) 0.043(4) 0.081(5) 0.033(4) 0.052(6) 0.048(6)
F32 0.117(7) 0.070(5) 0.066(5) 0.047(4) -0.010(4) 0.006(4)
F33 0.081(6) 0.115(8) 0.121(8) 0.088(7) 0.030(5) 0.006(5)
F31B 0.121(7) 0.043(3) 0.093(4) 0.035(3) 0.015(4) -0.004(3)
F32B 0.137(7) 0.135(8) 0.171(10) 0.121(8) 0.022(6) 0.056(5)
F33B 0.189(10) 0.074(5) 0.094(6) 0.057(5) 0.071(6) 0.038(6)
F34 0.0507(14) 0.125(2) 0.0563(14) 0.0042(14) 0.0295(12) 0.0131(14)
F35 0.0775(15) 0.0462(12) 0.0393(11) 0.0007(9) 0.0091(10) 0.0041(11)
F36 0.121(2) 0.0636(14) 0.0368(11) 0.0197(10) 0.0170(12) 0.0347(14)
C111 0.0353(16) 0.0311(15) 0.0312(14) 0.0181(12) 0.0123(13) 0.0105(13)
C112 0.0417(17) 0.0396(16) 0.0325(15) 0.0181(13) 0.0168(13) 0.0186(14)
C113 0.0372(17) 0.0439(17) 0.0436(17) 0.0256(15) 0.0172(14) 0.0193(14)
C114 0.0339(17) 0.0437(18) 0.0404(17) 0.0219(14) 0.0077(14) 0.0138(14)
C115 0.0363(16) 0.0310(15) 0.0343(15) 0.0176(13) 0.0091(13) 0.0085(13)
C116 0.0333(16) 0.0286(14) 0.0335(15) 0.0156(12) 0.0107(13) 0.0116(12)
C117 0.052(2) 0.061(2) 0.052(2) 0.0261(18) 0.0204(18) 0.0332(19)
C118 0.0433(19) 0.0356(17) 0.0369(16) 0.0155(14) 0.0047(14) 0.0101(14)
C121 0.0351(16) 0.0305(15) 0.0288(14) 0.0111(12) 0.0115(12) 0.0131(13)
C122 0.0356(16) 0.0347(15) 0.0276(14) 0.0121(12) 0.0097(12) 0.0132(13)
C123 0.0391(17) 0.0345(16) 0.0327(15) 0.0142(13) 0.0142(13) 0.0112(13)
C124 0.052(2) 0.0399(17) 0.0318(15) 0.0207(14) 0.0182(14) 0.0183(15)
C125 0.0422(18) 0.0399(17) 0.0314(15) 0.0158(13) 0.0122(13) 0.0185(14)
C126 0.0350(16) 0.0371(16) 0.0326(15) 0.0154(13) 0.0128(13) 0.0125(13)
C127 0.046(2) 0.052(2) 0.047(2) 0.0267(18) 0.0170(17) 0.0093(17)
C128 0.051(2) 0.060(2) 0.0406(19) 0.0266(18) 0.0085(16) 0.0173(19)
C131 0.0314(16) 0.0354(16) 0.0332(15) 0.0147(13) 0.0087(13) 0.0115(13)
C132 0.050(2) 0.0396(17) 0.0345(16) 0.0172(14) 0.0118(15) 0.0150(15)
C133 0.056(2) 0.0355(17) 0.0456(19) 0.0191(15) 0.0128(16) 0.0136(16)
C134 0.050(2) 0.0329(16) 0.0438(18) 0.0096(14) 0.0107(16) 0.0137(15)
C135 0.0316(16) 0.0374(16) 0.0334(15) 0.0107(13) 0.0080(13) 0.0099(13)
C136 0.0306(15) 0.0364(16) 0.0338(15) 0.0160(13) 0.0092(13) 0.0107(13)
C137 0.103(4) 0.043(2) 0.061(3) 0.027(2) 0.020(3) 0.021(2)
C138 0.045(2) 0.0453(19) 0.0364(17) 0.0066(15) 0.0135(15) 0.0101(16)

loop_
_atom_type_symbol
_atom_type_description
_atom_type_scat_dispersion_real
_atom_type_scat_dispersion_imag
_atom_type_scat_source
C C 0.0033 0.0016 'International Tables Vol C Tables 4.2.6.8 and 6.1.1.4'
H H 0.0000 0.0000 'International Tables Vol C Tables 4.2.6.8 and 6.1.1.4'
B B 0.0013 0.0007 'International Tables Vol C Tables 4.2.6.8 and 6.1.1.4'
N N 0.0061 0.0033 'International Tables Vol C Tables 4.2.6.8 and 6.1.1.4'
O O 0.0106 0.0060 'International Tables Vol C Tables 4.2.6.8 and 6.1.1.4'
F F 0.0171 0.0103 'International Tables Vol C Tables 4.2.6.8 and 6.1.1.4'
Cu Cu 0.3201 1.2651 'International Tables Vol C Tables 4.2.6.8 and 6.1.1.4'
Cl Cl 0.1484 0.1585 'International Tables Vol C Tables 4.2.6.8 and 6.1.1.4'

loop_
_exptl_crystal_face_index_h
_exptl_crystal_face_index_k
_exptl_crystal_face_index_l
_exptl_crystal_face_perp_dist
-1.00 0.00 1.00 0.1760
1.00 0.00 -1.00 0.0850
0.00 0.00 1.00 0.1210
-1.00 0.00 -2.00 0.2470
0.00 1.00 -1.00 0.0490
-1.00 -1.00 2.00 0.1590
1.00 -2.00 1.00 0.1590
-1.00 2.00 -1.00 0.0660
0.00 -2.00 1.00 0.1910
0.00 2.00 -1.00 0.0680
-1.00 2.00 1.00 0.1150
1.00 -2.00 -1.00 0.2430
0.00 -1.00 1.00 0.1670
-1.00 -2.00 1.00 0.2090

loop_
_geom_angle_atom_site_label_1
_geom_angle_atom_site_label_2
_geom_angle_atom_site_label_3
_geom_angle
O3 Cu1 N1 167.96(9)
O3 Cu1 N2 89.71(9)
N1 Cu1 N2 92.43(9)
O3 Cu1 N3 111.01(9)
N1 Cu1 N3 80.87(9)
N2 Cu1 N3 89.56(9)
O3 Cu1 Cu2 84.24(6)
N1 Cu1 Cu2 88.75(7)
N2 Cu1 Cu2 154.32(7)
N3 Cu1 Cu2 115.91(6)
O1 Cu2 N5 168.13(9)
O1 Cu2 N6 89.96(8)
N5 Cu2 N6 92.44(9)
O1 Cu2 N4 111.06(8)
N5 Cu2 N4 80.64(9)
N6 Cu2 N4 88.33(9)
O1 Cu2 Cu1 84.30(6)
N5 Cu2 Cu1 88.53(7)
N6 Cu2 Cu1 154.24(7)
N4 Cu2 Cu1 117.18(6)
C1 N1 C5 119.7(2)
C1 N1 Cu1 120.12(18)
C5 N1 Cu1 119.92(18)
C11 N2 C7 117.9(2)
C11 N2 Cu1 126.0(2)
C7 N2 Cu1 116.01(19)
C12 N3 C16 119.4(2)
C12 N3 Cu1 113.30(19)
C16 N3 Cu1 127.23(19)
C23 N4 C19 119.4(2)
C23 N4 Cu2 113.00(19)
C19 N4 Cu2 127.52(19)
C29 N5 C25 119.5(2)
C29 N5 Cu2 120.03(18)
C25 N5 Cu2 120.32(19)
C34 N6 C30 117.9(2)
C34 N6 Cu2 125.94(19)
C30 N6 Cu2 115.84(19)
C1 O1 Cu2 127.27(17)
C11 O2 H2O 109.5
C29 O3 Cu1 127.36(17)
C34 O4 H4O 109.5
O1 C1 N1 117.9(2)
O1 C1 C2 121.3(2)
N1 C1 C2 120.8(2)
C3 C2 C1 119.1(3)
C3 C2 H2 120.4
C1 C2 H2 120.4
C2 C3 C4 119.7(3)
C2 C3 H3 120.2
C4 C3 H3 120.2
C5 C4 C3 119.0(3)
C5 C4 H4 120.5
C3 C4 H4 120.5
N1 C5 C4 121.4(3)
N1 C5 C6 116.9(2)
C4 C5 C6 121.5(2)
C7 C6 C5 113.7(2)
C7 C6 C12 113.5(2)
C5 C6 C12 108.5(2)
C7 C6 H6 106.9
C5 C6 H6 106.9
C12 C6 H6 106.9
N2 C7 C8 122.3(3)
N2 C7 C6 116.8(2)
C8 C7 C6 120.9(3)
C7 C8 C9 118.9(3)
C7 C8 H8 120.6
C9 C8 H8 120.6
C10 C9 C8 119.6(3)
C10 C9 H9 120.2
C8 C9 H9 120.2
C9 C10 C11 118.5(3)
C9 C10 H10 120.7
C11 C10 H10 120.7
O2 C11 N2 118.9(3)
O2 C11 C10 118.2(3)
N2 C11 C10 122.9(3)
N3 C12 C13 121.7(3)
N3 C12 C6 116.4(2)
C13 C12 C6 121.8(3)
C14 C13 C12 118.5(3)
C14 C13 H13 120.7
C12 C13 H13 120.7
C13 C14 C15 120.2(3)
C13 C14 H14 119.9
C15 C14 H14 119.9
C14 C15 C16 118.6(3)
C14 C15 H15 120.7
C16 C15 H15 120.7
N3 C16 C15 121.3(3)
N3 C16 C17 115.6(3)
C15 C16 C17 122.8(3)
C16 C17 C18 110.0(2)
C16 C17 H17A 109.7
C18 C17 H17A 109.7
C16 C17 H17B 109.7
C18 C17 H17B 109.7
H17A C17 H17B 108.2
C19 C18 C17 109.6(2)
C19 C18 H18A 109.8
C17 C18 H18A 109.8
C19 C18 H18B 109.8
C17 C18 H18B 109.8
H18A C18 H18B 108.2
N4 C19 C20 121.2(3)
N4 C19 C18 115.6(3)
C20 C19 C18 122.8(3)
C21 C20 C19 119.0(3)
C21 C20 H20 120.5
C19 C20 H20 120.5
C22 C21 C20 119.4(3)
C22 C21 H21 120.3
C20 C21 H21 120.3
C21 C22 C23 118.8(3)
C21 C22 H22 120.6
C23 C22 H22 120.6
N4 C23 C22 121.8(3)
N4 C23 C24 116.5(2)
C22 C23 C24 121.5(3)
C30 C24 C23 114.0(2)
C30 C24 C25 113.7(2)
C23 C24 C25 108.7(2)
C30 C24 H24 106.7
C23 C24 H24 106.7
C25 C24 H24 106.7
N5 C25 C26 121.5(3)
N5 C25 C24 116.8(2)
C26 C25 C24 121.5(3)
C25 C26 C27 119.1(3)
C25 C26 H26 120.4
C27 C26 H26 120.4
C28 C27 C26 119.7(3)
C28 C27 H27 120.2
C26 C27 H27 120.2
C27 C28 C29 119.1(3)
C27 C28 H28 120.4
C29 C28 H28 120.4
O3 C29 N5 118.2(2)
O3 C29 C28 120.8(3)
N5 C29 C28 121.0(3)
N6 C30 C31 121.9(3)
N6 C30 C24 116.6(2)
C31 C30 C24 121.5(3)
C30 C31 C32 119.2(3)
C30 C31 H31 120.4
C32 C31 H31 120.4
C33 C32 C31 119.6(3)
C33 C32 H32 120.2
C31 C32 H32 120.2
C32 C33 C34 118.5(3)
C32 C33 H137 120.7
C34 C33 H137 120.7
O4 C34 N6 119.2(3)
O4 C34 C33 117.9(3)
N6 C34 C33 122.9(3)
C121 B1 C101 108.0(2)
C121 B1 C131 109.1(2)
C101 B1 C131 111.5(2)
C121 B1 C111 110.2(2)
C101 B1 C111 110.6(2)
C131 B1 C111 107.5(2)
C102 C101 C106 115.0(3)
C102 C101 B1 120.3(3)
C106 C101 B1 124.6(3)
C103 C102 C101 122.9(3)
C103 C102 H10A 118.5
C101 C102 H10A 118.5
C102 C103 C104 120.5(3)
C102 C103 C107 119.9(3)
C104 C103 C107 119.6(3)
C105 C104 C103 118.2(3)
C105 C104 H10B 120.9
C103 C104 H10B 120.9
C104 C105 C106 120.7(3)
C104 C105 C108 119.7(3)
C106 C105 C108 119.6(3)
C105 C106 C101 122.4(3)
C105 C106 H10C 118.8
C101 C106 H10C 118.8
F1 C107 F2B 126.7(5)
F1 C107 F3B 54.8(6)
F2B C107 F3B 109.1(5)
F1 C107 F2 106.1(6)
F3B C107 F2 129.9(5)
F1 C107 F3 105.6(7)
F2B C107 F3 65.8(6)
F3B C107 F3 53.4(5)
F2 C107 F3 104.5(7)
F1 C107 F1B 47.5(5)
F2B C107 F1B 104.3(6)
F3B C107 F1B 100.8(5)
F2 C107 F1B 67.0(6)
F3 C107 F1B 140.4(5)
F1 C107 C103 116.0(4)
F2B C107 C103 116.1(4)
F3B C107 C103 115.9(3)
F2 C107 C103 113.9(4)
F3 C107 C103 109.7(4)
F1B C107 C103 108.8(4)
F5B C108 F6B 105.9(10)
F5B C108 F4 50.7(7)
F6B C108 F4 130.4(8)
F5B C108 F6 130.1(7)
F6B C108 F6 50.7(10)
F4 C108 F6 106.5(5)
F5B C108 F4B 104.0(10)
F6B C108 F4B 107.7(11)
F4 C108 F4B 55.4(9)
F6 C108 F4B 59.5(10)
F5B C108 F5 56.7(7)
F6B C108 F5 57.1(10)
F4 C108 F5 105.1(6)
F6 C108 F5 105.4(6)
F4B C108 F5 142.0(8)
F5B C108 C105 115.6(6)
F6B C108 C105 115.0(7)
F4 C108 C105 114.6(4)
F6 C108 C105 114.2(4)
F4B C108 C105 107.7(7)
F5 C108 C105 110.2(4)
C116 C111 C112 114.7(3)
C116 C111 B1 125.0(3)
C112 C111 B1 120.3(2)
C113 C112 C111 122.6(3)
C113 C112 H11A 118.7
C111 C112 H11A 118.7
C114 C113 C112 121.1(3)
C114 C113 C117 120.5(3)
C112 C113 C117 118.3(3)
C113 C114 C115 117.8(3)
C113 C114 H11B 121.1
C115 C114 H11B 121.1
C114 C115 C116 120.8(3)
C114 C115 C118 119.6(3)
C116 C115 C118 119.6(3)
C115 C116 C111 123.0(3)
C115 C116 H11C 118.5
C111 C116 H11C 118.5
F13 C117 F12 107.8(3)
F13 C117 F11 105.3(3)
F12 C117 F11 105.7(3)
F13 C117 C113 113.2(3)
F12 C117 C113 111.5(3)
F11 C117 C113 112.8(3)
F16 C118 F14 106.5(3)
F16 C118 F15 105.2(3)
F14 C118 F15 105.2(3)
F16 C118 C115 113.9(3)
F14 C118 C115 113.2(3)
F15 C118 C115 112.2(3)
C122 C121 C126 116.1(3)
C122 C121 B1 124.0(3)
C126 C121 B1 119.8(3)
C121 C122 C123 122.0(3)
C121 C122 H12A 119.0
C123 C122 H12A 119.0
C124 C123 C122 120.8(3)
C124 C123 C127 120.3(3)
C122 C123 C127 118.9(3)
C123 C124 C125 118.3(3)
C123 C124 H12B 120.8
C125 C124 H12B 120.8
C124 C125 C126 120.6(3)
C124 C125 C128 119.1(3)
C126 C125 C128 120.3(3)
C125 C126 C121 122.2(3)
C125 C126 H12C 118.9
C121 C126 H12C 118.9
F21 C127 F23B 88.6(10)
F21 C127 F22B 113.4(15)
F23B C127 F22B 108.8(9)
F21 C127 F23 108.4(8)
F22B C127 F23 93.1(13)
F21 C127 F22 106.5(11)
F23B C127 F22 118.0(13)
F23 C127 F22 103.5(10)
F23B C127 F21B 104.9(9)
F22B C127 F21B 104.6(9)
F23 C127 F21B 124.0(11)
F22 C127 F21B 95.9(13)
F21 C127 C123 114.5(9)
F23B C127 C123 115.1(6)
F22B C127 C123 114.0(8)
F23 C127 C123 111.4(8)
F22 C127 C123 111.8(8)
F21B C127 C123 108.7(6)
F25 C128 F26B 131.3(4)
F25 C128 F26 106.0(6)
F26B C128 F26 50.5(5)
F25 C128 F24B 59.1(5)
F26B C128 F24B 103.4(5)
F26 C128 F24B 133.4(5)
F25 C128 F24 106.4(7)
F26B C128 F24 58.3(6)
F26 C128 F24 106.3(7)
F24B C128 F24 50.5(6)
F25 C128 F25B 48.4(5)
F26B C128 F25B 106.5(5)
F26 C128 F25B 61.4(6)
F24B C128 F25B 103.8(6)
F24 C128 F25B 134.7(5)
F25 C128 C125 114.8(3)
F26B C128 C125 113.7(3)
F26 C128 C125 111.6(4)
F24B C128 C125 114.6(3)
F24 C128 C125 111.2(4)
F25B C128 C125 113.7(3)
C136 C131 C132 115.2(3)
C136 C131 B1 124.4(3)
C132 C131 B1 120.5(3)
C133 C132 C131 122.9(3)
C133 C132 H13B 118.6
C131 C132 H13B 118.6
C132 C133 C134 120.6(3)
C132 C133 C137 119.2(3)
C134 C133 C137 120.2(3)
C135 C134 C133 117.9(3)
C135 C134 H13C 121.1
C133 C134 H13C 121.1
C134 C135 C136 121.4(3)
C134 C135 C138 119.8(3)
C136 C135 C138 118.8(3)
C135 C136 C131 122.1(3)
C135 C136 H13D 119.0
C131 C136 H13D 119.0
F32 C137 F33B 77.3(7)
F32B C137 F33B 105.0(8)
F32 C137 F31 105.5(8)
F32B C137 F31 80.3(8)
F33B C137 F31 128.2(9)
F32 C137 F31B 127.9(8)
F32B C137 F31B 111.2(8)
F33B C137 F31B 102.0(7)
F32 C137 F33 102.9(7)
F32B C137 F33 127.4(9)
F31 C137 F33 111.3(9)
F31B C137 F33 78.7(7)
F32 C137 C133 113.8(6)
F32B C137 C133 111.1(7)
F33B C137 C133 113.1(6)
F31 C137 C133 112.2(6)
F31B C137 C133 113.9(5)
F33 C137 C133 110.6(7)
F35 C138 F34 106.6(3)
F35 C138 F36 105.4(3)
F34 C138 F36 105.8(3)
F35 C138 C135 113.6(3)
F34 C138 C135 112.4(3)
F36 C138 C135 112.3(3)

loop_
_geom_bond_atom_site_label_1
_geom_bond_atom_site_label_2
_geom_bond_distance
Cu1 O3 1.8869(19)
Cu1 N1 1.933(2)
Cu1 N2 2.137(2)
Cu1 N3 2.258(2)
Cu1 Cu2 2.4939(5)
Cu2 O1 1.8926(18)
Cu2 N5 1.930(2)
Cu2 N6 2.155(2)
Cu2 N4 2.294(2)
N1 C1 1.347(3)
N1 C5 1.362(3)
N2 C11 1.342(4)
N2 C7 1.355(4)
N3 C12 1.343(4)
N3 C16 1.345(4)
N4 C23 1.340(4)
N4 C19 1.343(4)
N5 C29 1.343(4)
N5 C25 1.364(4)
N6 C34 1.340(4)
N6 C30 1.360(4)
O1 C1 1.315(3)
O2 C11 1.342(4)
O2 H2O 0.8400
O3 C29 1.307(3)
O4 C34 1.335(3)
O4 H4O 0.8400
C1 C2 1.402(4)
C2 C3 1.371(4)
C2 H2 0.9500
C3 C4 1.397(4)
C3 H3 0.9500
C4 C5 1.371(4)
C4 H4 0.9500
C5 C6 1.520(4)
C6 C7 1.511(4)
C6 C12 1.531(4)
C6 H6 1.0000
C7 C8 1.376(4)
C8 C9 1.392(5)
C8 H8 0.9500
C9 C10 1.364(5)
C9 H9 0.9500
C10 C11 1.392(4)
C10 H10 0.9500
C12 C13 1.383(4)
C13 C14 1.373(5)
C13 H13 0.9500
C14 C15 1.376(5)
C14 H14 0.9500
C15 C16 1.386(4)
C15 H15 0.9500
C16 C17 1.495(4)
C17 C18 1.547(4)
C17 H17A 0.9900
C17 H17B 0.9900
C18 C19 1.501(4)
C18 H18A 0.9900
C18 H18B 0.9900
C19 C20 1.390(4)
C20 C21 1.382(5)
C20 H20 0.9500
C21 C22 1.377(5)
C21 H21 0.9500
C22 C23 1.385(4)
C22 H22 0.9500
C23 C24 1.521(4)
C24 C30 1.507(4)
C24 C25 1.524(4)
C24 H24 1.0000
C25 C26 1.366(4)
C26 C27 1.395(4)
C26 H26 0.9500
C27 C28 1.367(4)
C27 H27 0.9500
C28 C29 1.402(4)
C28 H28 0.9500
C30 C31 1.374(4)
C31 C32 1.391(5)
C31 H31 0.9500
C32 C33 1.360(5)
C32 H32 0.9500
C33 C34 1.393(4)
C33 H137 0.9500
B1 C121 1.643(4)
B1 C101 1.646(4)
B1 C131 1.648(4)
B1 C111 1.651(4)
C101 C102 1.397(4)
C101 C106 1.400(4)
C102 C103 1.383(4)
C102 H10A 0.9500
C103 C104 1.384(4)
C103 C107 1.492(4)
C104 C105 1.378(5)
C104 H10B 0.9500
C105 C106 1.391(4)
C105 C108 1.492(5)
C106 H10C 0.9500
C107 F1 1.260(5)
C107 F2B 1.278(5)
C107 F3B 1.298(5)
C107 F2 1.310(6)
C107 F3 1.352(6)
C107 F1B 1.375(5)
C108 F5B 1.276(7)
C108 F6B 1.295(7)
C108 F4 1.295(5)
C108 F6 1.303(5)
C108 F4B 1.337(8)
C108 F5 1.340(6)
F11 C117 1.337(4)
F12 C117 1.329(4)
F13 C117 1.311(4)
F14 C118 1.329(4)
F15 C118 1.346(4)
F16 C118 1.326(4)
F21 C127 1.285(14)
F22 C127 1.355(13)
F23 C127 1.350(13)
F21B C127 1.386(11)
F22B C127 1.315(13)
F23B C127 1.303(10)
F24 C128 1.315(6)
F25 C128 1.258(5)
F26 C128 1.304(6)
F24B C128 1.311(5)
F25B C128 1.328(5)
F26B C128 1.292(5)
F31 C137 1.317(6)
F32 C137 1.306(7)
F33 C137 1.329(7)
F31B C137 1.324(6)
F32B C137 1.309(7)
F33B C137 1.313(7)
F34 C138 1.323(4)
F35 C138 1.321(4)
F36 C138 1.346(4)
C111 C116 1.398(4)
C111 C112 1.407(4)
C112 C113 1.393(4)
C112 H11A 0.9500
C113 C114 1.376(4)
C113 C117 1.501(4)
C114 C115 1.388(4)
C114 H11B 0.9500
C115 C116 1.392(4)
C115 C118 1.494(4)
C116 H11C 0.9500
C121 C122 1.393(4)
C121 C126 1.399(4)
C122 C123 1.395(4)
C122 H12A 0.9500
C123 C124 1.381(4)
C123 C127 1.492(4)
C124 C125 1.385(4)
C124 H12B 0.9500
C125 C126 1.390(4)
C125 C128 1.499(4)
C126 H12C 0.9500
C131 C136 1.398(4)
C131 C132 1.398(4)
C132 C133 1.383(4)
C132 H13B 0.9500
C133 C134 1.388(5)
C133 C137 1.504(5)
C134 C135 1.371(5)
C134 H13C 0.9500
C135 C136 1.392(4)
C135 C138 1.502(4)
C136 H13D 0.9500

loop_
_geom_hbond_atom_site_label_D
_geom_hbond_atom_site_label_H
_geom_hbond_atom_site_label_A
_geom_hbond_distance_DH
_geom_hbond_distance_HA
_geom_hbond_distance_DA
_geom_hbond_angle_DHA
O2 H2O O3 0.84 1.76 2.582(3) 166.1
O4 H4O O1 0.84 1.76 2.591(3) 167.6

loop_
_platon_squeeze_void_nr
_platon_squeeze_void_average_x
_platon_squeeze_void_average_y
_platon_squeeze_void_average_z
_platon_squeeze_void_volume
_platon_squeeze_void_count_electrons
_platon_squeeze_void_content
1 0.000 0.500 0.500 197 52 ' '
2 0.500 1.000 1.000 241 45 ' '
